data_7061354
loop_
_publ_author_name
'Jing, Haoyu'
'Wang, Pengzhi'
'Chen, Boyang'
'Jiang, Jianbing'
'Vairaprakash, Pothiappan'
'Liu, Sijia'
'Rong, Jie'
'Chen, Chih-Yuan'
'Nalaoh, Phattananawee'
'Lindsey, Jonathan S.'

_publ_section_title
;
 Synthesis of bacteriochlorins bearing diverse \b-substituents
;
_journal_issue 12
_journal_name_full 'New Journal of Chemistry'
_journal_page_first 5534
_journal_page_last 5555
_journal_paper_doi 10.1039/D1NJ05852E
_journal_volume 46
_journal_year 2022
_chemical_formula_moiety 'C6 H6 Br N O2'
_chemical_formula_sum 'C6 H6 Br N O2'
_chemical_formula_weight 204.03
_chemical_name_common 'Spot 3'
_space_group_crystal_system monoclinic
_space_group_IT_number 15
_space_group_name_Hall '-C 2yc'
_space_group_name_H-M_alt 'C 1 2/c 1'
_atom_sites_solution_hydrogens mixed
_audit_update_record
;
2021-11-02 deposited with the CCDC.	2022-02-21 downloaded from the CCDC.
;
_cell_angle_alpha 90
_cell_angle_beta 107.7683(18)
_cell_angle_gamma 90
_cell_formula_units_Z 8
_cell_length_a 11.0877(9)
_cell_length_b 11.2881(9)
_cell_length_c 11.6866(10)
_cell_measurement_reflns_used 184
_cell_measurement_temperature 100.(2)
_cell_measurement_theta_max 33.6074
_cell_measurement_theta_min 2.8431
_cell_volume 1392.9(2)
_computing_cell_refinement 'APEX3 v2017.3-0 (Bruker AXS)'
_computing_data_collection 'Bruker Instrument Service v2013.12.0.0'
_computing_data_reduction 'SAINT V8.38A (Bruker AXS Inc., 2017)'
_computing_molecular_graphics 'shelXle (C.B. Huebschle, rev 833)'
_computing_structure_refinement 'SHELXL-2016/6 (Sheldrick, 2016)'
_computing_structure_solution 'XS, VERSION 2013/1'
_diffrn_ambient_temperature 100.(2)
_diffrn_detector_area_resol_mean 8.3333
_diffrn_measured_fraction_theta_full 0.999
_diffrn_measured_fraction_theta_max 0.999
_diffrn_measurement_device_type 'Bruker-Nonius X8 Kappa APEX II'
_diffrn_measurement_method 'phi and omega scans'
_diffrn_radiation_monochromator graphite
_diffrn_radiation_type MoK\a
_diffrn_radiation_wavelength 0.71073
_diffrn_reflns_av_R_equivalents 0.0264
_diffrn_reflns_av_unetI/netI 0.0193
_diffrn_reflns_limit_h_max 16
_diffrn_reflns_limit_h_min -17
_diffrn_reflns_limit_k_max 18
_diffrn_reflns_limit_k_min -18
_diffrn_reflns_limit_l_max 18
_diffrn_reflns_limit_l_min -17
_diffrn_reflns_number 16747
_diffrn_reflns_theta_full 35.06
_diffrn_reflns_theta_max 35.06
_diffrn_reflns_theta_min 2.64
_diffrn_source 'fine-focus sealed tube'
_exptl_absorpt_coefficient_mu 5.834
_exptl_absorpt_correction_T_max 0.62
_exptl_absorpt_correction_T_min 0.35
_exptl_absorpt_correction_type numerical
_exptl_absorpt_process_details 'mu from formula'
_exptl_crystal_colour colourless
_exptl_crystal_density_diffrn 1.946
_exptl_crystal_density_method 'not measured'
_exptl_crystal_description rod
_exptl_crystal_F_000 800
_exptl_crystal_size_max 0.263
_exptl_crystal_size_mid 0.115
_exptl_crystal_size_min 0.091
_refine_diff_density_max 0.507
_refine_diff_density_min -0.315
_refine_ls_extinction_method none
_refine_ls_goodness_of_fit_ref 1.025
_refine_ls_hydrogen_treatment mixed
_refine_ls_matrix_type full
_refine_ls_number_parameters 95
_refine_ls_number_reflns 3079
_refine_ls_number_restraints 0
_refine_ls_restrained_S_all 1.025
_refine_ls_R_factor_all 0.0262
_refine_ls_R_factor_gt 0.0196
_refine_ls_shift/su_max 0.002
_refine_ls_shift/su_mean 0.000
_refine_ls_structure_factor_coef Fsqd
_refine_ls_weighting_details 'w=1/[\s^2^(Fo^2^)+(0.0248P)^2^+0.7298P] where P=(Fo^2^+2Fc^2^)/3'
_refine_ls_weighting_scheme calc
_refine_ls_wR_factor_gt 0.0464
_refine_ls_wR_factor_ref 0.0485
_reflns_number_gt 2655
_reflns_number_total 3079
_reflns_threshold_expression 'I > 2\s(I)'
_cod_data_source_file d1nj05852e2.cif
_cod_data_source_block rds778
_cod_depositor_comments 'Adding full bibliography for 7061354--7061359.cif.'
_cod_database_code 7061354

loop_
_space_group_symop_operation_xyz
'x, y, z'
'-x, y, -z+1/2'
'x+1/2, y+1/2, z'
'-x+1/2, y+1/2, -z+1/2'
'-x, -y, -z'
'x, -y, z-1/2'
'-x+1/2, -y+1/2, -z'
'x+1/2, -y+1/2, z-1/2'

loop_
_atom_site_type_symbol
_atom_site_label
_atom_site_fract_x
_atom_site_fract_y
_atom_site_fract_z
_atom_site_U_iso_or_equiv
_atom_site_adp_type
_atom_site_calc_flag
_atom_site_refinement_flags_adp
_atom_site_refinement_flags_occupancy
_atom_site_refinement_flags_posn
_atom_site_occupancy
_atom_site_disorder_assembly
_atom_site_disorder_group
Br Br1 0.01953(2) 0.13543(2) 0.58486(2) 0.01547(4) Uani d . . . 1 . .
O O1 0.04578(8) 0.37383(7) 0.43444(8) 0.01421(15) Uani d . . . 1 . .
O O2 0.21145(7) 0.49732(7) 0.50250(7) 0.01364(14) Uani d . . . 1 . .
N N1 0.35826(9) 0.26404(9) 0.77729(9) 0.01356(16) Uani d . . . 1 . .
H H1 0.4296(15) 0.2562(14) 0.8326(15) 0.016 Uiso d U . . 1 . .
C C1 0.26202(11) 0.18290(10) 0.75502(10) 0.01334(18) Uani d . . . 1 . .
H H1A 0.259694 0.114045 0.801044 0.016 Uiso calc U . R 1 . .
C C2 0.16978(10) 0.21964(9) 0.65400(9) 0.01075(17) Uani d . . . 1 . .
C C3 0.21112(9) 0.32691(9) 0.61342(9) 0.00977(16) Uani d . . . 1 . .
C C4 0.32948(10) 0.35064(9) 0.69355(10) 0.01223(18) Uani d . . . 1 . .
H H4 0.381506 0.416589 0.690154 0.015 Uiso calc U . R 1 . .
C C5 0.14648(10) 0.39810(9) 0.50847(9) 0.00992(16) Uani d . . . 1 . .
C C6 0.15516(12) 0.57215(10) 0.39978(11) 0.0181(2) Uani d . . . 1 . .
H H6A 0.209651 0.64107 0.402283 0.027 Uiso calc U . R 1 . .
H H6B 0.071651 0.59883 0.401588 0.027 Uiso calc U . R 1 . .
H H6C 0.145985 0.527313 0.3258 0.027 Uiso calc U . R 1 . .

loop_
_atom_site_aniso_label
_atom_site_aniso_U_11
_atom_site_aniso_U_22
_atom_site_aniso_U_33
_atom_site_aniso_U_12
_atom_site_aniso_U_13
_atom_site_aniso_U_23
Br1 0.01674(6) 0.01187(5) 0.01476(5) -0.00476(4) 0.00031(4) 0.00050(4)
O1 0.0132(4) 0.0147(4) 0.0117(3) -0.0012(3) -0.0008(3) -0.0002(3)
O2 0.0133(3) 0.0114(3) 0.0147(3) -0.0014(3) 0.0021(3) 0.0026(3)
N1 0.0111(4) 0.0166(4) 0.0106(4) 0.0028(3) -0.0002(3) 0.0002(3)
C1 0.0154(5) 0.0128(4) 0.0111(4) 0.0032(4) 0.0031(3) 0.0013(4)
C2 0.0121(4) 0.0099(4) 0.0090(4) -0.0004(3) 0.0015(3) -0.0011(3)
C3 0.0099(4) 0.0098(4) 0.0084(4) 0.0006(3) 0.0011(3) -0.0004(3)
C4 0.0106(4) 0.0135(4) 0.0111(4) 0.0004(3) 0.0010(3) -0.0006(3)
C5 0.0111(4) 0.0101(4) 0.0086(4) 0.0005(3) 0.0031(3) -0.0009(3)
C6 0.0214(5) 0.0152(5) 0.0196(5) 0.0027(4) 0.0091(4) 0.0073(4)

loop_
_atom_type_symbol
_atom_type_description
_atom_type_scat_dispersion_real
_atom_type_scat_dispersion_imag
_atom_type_scat_source
C C 0.0033 0.0016 'International Tables Vol C Tables 4.2.6.8 and 6.1.1.4'
H H 0.0000 0.0000 'International Tables Vol C Tables 4.2.6.8 and 6.1.1.4'
Br Br -0.2901 2.4595 'International Tables Vol C Tables 4.2.6.8 and 6.1.1.4'
N N 0.0061 0.0033 'International Tables Vol C Tables 4.2.6.8 and 6.1.1.4'
O O 0.0106 0.0060 'International Tables Vol C Tables 4.2.6.8 and 6.1.1.4'

loop_
_geom_angle_atom_site_label_1
_geom_angle_atom_site_label_2
_geom_angle_atom_site_label_3
_geom_angle_site_symmetry_1
_geom_angle_site_symmetry_3
_geom_angle
_geom_angle_publ_flag
C5 O2 C6 . . 115.32(8) ?
C4 N1 C1 . . 110.38(9) ?
C4 N1 H1 . . 125.4(11) ?
C1 N1 H1 . . 123.9(11) ?
C2 C1 N1 . . 107.15(9) ?
C2 C1 H1A . . 126.4 ?
N1 C1 H1A . . 126.4 ?
C1 C2 C3 . . 108.22(9) ?
C1 C2 Br1 . . 123.37(8) ?
C3 C2 Br1 . . 128.39(8) ?
C4 C3 C2 . . 105.88(9) ?
C4 C3 C5 . . 125.64(10) ?
C2 C3 C5 . . 128.48(9) ?
N1 C4 C3 . . 108.38(9) ?
N1 C4 H4 . . 125.8 ?
C3 C4 H4 . . 125.8 ?
O1 C5 O2 . . 122.71(10) ?
O1 C5 C3 . . 125.63(10) ?
O2 C5 C3 . . 111.65(9) ?
O2 C6 H6A . . 109.5 ?
O2 C6 H6B . . 109.5 ?
H6A C6 H6B . . 109.5 ?
O2 C6 H6C . . 109.5 ?
H6A C6 H6C . . 109.5 ?
H6B C6 H6C . . 109.5 ?

loop_
_geom_bond_atom_site_label_1
_geom_bond_atom_site_label_2
_geom_bond_site_symmetry_2
_geom_bond_distance
_geom_bond_publ_flag
Br1 C2 . 1.8735(10) ?
O1 C5 . 1.2168(13) ?
O2 C5 . 1.3449(13) ?
O2 C6 . 1.4445(14) ?
N1 C4 . 1.3507(14) ?
N1 C1 . 1.3696(15) ?
N1 H1 . 0.860(16) ?
C1 C2 . 1.3692(15) ?
C1 H1A . 0.95 ?
C2 C3 . 1.4262(15) ?
C3 C4 . 1.3859(14) ?
C3 C5 . 1.4585(14) ?
C4 H4 . 0.95 ?
C6 H6A . 0.98 ?
C6 H6B . 0.98 ?
C6 H6C . 0.98 ?

loop_
_geom_hbond_atom_site_label_D
_geom_hbond_atom_site_label_H
_geom_hbond_atom_site_label_A
_geom_hbond_site_symmetry_A
_geom_hbond_distance_DH
_geom_hbond_distance_HA
_geom_hbond_distance_DA
_geom_hbond_angle_DHA
_geom_hbond_publ_flag
N1 H1 O1 8_556 0.860(16) 2.072(16) 2.7907(12) 140.6(14) ?

loop_
_geom_torsion_atom_site_label_1
_geom_torsion_atom_site_label_2
_geom_torsion_atom_site_label_3
_geom_torsion_atom_site_label_4
_geom_torsion_site_symmetry_1
_geom_torsion_site_symmetry_2
_geom_torsion_site_symmetry_3
_geom_torsion_site_symmetry_4
_geom_torsion
_geom_torsion_publ_flag
C4 N1 C1 C2 . . . . 0.03(12) ?
N1 C1 C2 C3 . . . . -0.09(12) ?
N1 C1 C2 Br1 . . . . 178.49(8) ?
C1 C2 C3 C4 . . . . 0.12(12) ?
Br1 C2 C3 C4 . . . . -178.36(8) ?
C1 C2 C3 C5 . . . . 178.87(10) ?
Br1 C2 C3 C5 . . . . 0.38(16) ?
C1 N1 C4 C3 . . . . 0.05(13) ?
C2 C3 C4 N1 . . . . -0.10(12) ?
C5 C3 C4 N1 . . . . -178.90(10) ?
C6 O2 C5 O1 . . . . -1.67(15) ?
C6 O2 C5 C3 . . . . 178.92(9) ?
C4 C3 C5 O1 . . . . 175.68(11) ?
C2 C3 C5 O1 . . . . -2.84(18) ?
C4 C3 C5 O2 . . . . -4.93(15) ?
C2 C3 C5 O2 . . . . 176.55(10) ?
